data_4117754
loop_
_publ_author_name
'Francis Beaumier'
'Marianne Dupuis'
'Claude Spino'
'Claude Y. Legault'

_publ_section_title
;
 Formal Intramolecular (4 + 1)-Cycloaddition of Dialkoxycarbenes: Control
 of the Stereoselectivity and a Mechanistic Portrait
;
_journal_name_full 'Journal of the American Chemical Society'
_journal_page_first 5938
_journal_page_last 5953
_journal_paper_doi 10.1021/ja211927b
_journal_volume 134
_journal_year 2012
_chemical_formula_sum 'C12 H16 O4'
_chemical_formula_weight 224.25
_chemical_name_systematic
;
 ?
;
_space_group_IT_number 2
_symmetry_cell_setting triclinic
_symmetry_space_group_name_Hall '-P 1'
_symmetry_space_group_name_H-M 'P -1'
_atom_sites_solution_hydrogens geom
_atom_sites_solution_primary direct
_atom_sites_solution_secondary difmap
_audit_conform_dict_location ftp://ftp.iucr.org/pub/cif_core.dic
_audit_conform_dict_name cif_core.dic
_audit_conform_dict_version 2.3
_audit_creation_date 2010-08-03T13:12:53-00:00
_audit_creation_method 'WinGX routine CIF_UPDATE'
_cell_angle_alpha 87.23(4)
_cell_angle_beta 69.53(4)
_cell_angle_gamma 74.48(4)
_cell_formula_units_Z 2
_cell_length_a 6.885(4)
_cell_length_b 9.275(5)
_cell_length_c 9.509(4)
_cell_measurement_reflns_used 20
_cell_measurement_temperature 193(2)
_cell_measurement_theta_max 12.5
_cell_measurement_theta_min 10
_cell_volume 547.5(5)
_computing_cell_refinement Difrac
_computing_data_collection Difrac
_computing_data_reduction NRCVAX
_computing_structure_refinement 'SHELXL-97 (Sheldrick, 1997)'
_computing_structure_solution 'SHELXS-97 (Sheldrick, 1997)'
_diffrn_ambient_temperature 193(2)
_diffrn_measured_fraction_theta_full 0.999
_diffrn_measured_fraction_theta_max 0.998
_diffrn_measurement_device_type CAD4
_diffrn_measurement_method Omega
_diffrn_radiation_monochromator graphite
_diffrn_radiation_type MoK\a
_diffrn_radiation_wavelength 0.71073
_diffrn_reflns_av_R_equivalents 0
_diffrn_reflns_av_unetI/netI 0.042
_diffrn_reflns_limit_h_max 8
_diffrn_reflns_limit_h_min -7
_diffrn_reflns_limit_k_max 11
_diffrn_reflns_limit_k_min 0
_diffrn_reflns_limit_l_max 11
_diffrn_reflns_limit_l_min -11
_diffrn_reflns_number 2050
_diffrn_reflns_theta_full 25.5
_diffrn_reflns_theta_max 25.53
_diffrn_reflns_theta_min 2.28
_diffrn_standards_decay_% 0
_diffrn_standards_interval_count 100
_diffrn_standards_number 1
_exptl_absorpt_coefficient_mu 0.102
_exptl_absorpt_correction_T_max 0.98
_exptl_absorpt_correction_T_min 0.9416
_exptl_absorpt_correction_type psi-scan
_exptl_absorpt_process_details empirical
_exptl_crystal_colour Colorless
_exptl_crystal_density_diffrn 1.36
_exptl_crystal_description Prism
_exptl_crystal_F_000 240
_exptl_crystal_size_max 0.6
_exptl_crystal_size_mid 0.5
_exptl_crystal_size_min 0.2
_refine_diff_density_max 0.436
_refine_diff_density_min -0.408
_refine_diff_density_rms 0.067
_refine_ls_extinction_method none
_refine_ls_goodness_of_fit_ref 1.055
_refine_ls_hydrogen_treatment none
_refine_ls_matrix_type full
_refine_ls_number_parameters 145
_refine_ls_number_reflns 2050
_refine_ls_number_restraints 0
_refine_ls_restrained_S_all 1.055
_refine_ls_R_factor_all 0.0931
_refine_ls_R_factor_gt 0.0601
_refine_ls_shift/su_max 0
_refine_ls_shift/su_mean 0
_refine_ls_structure_factor_coef Fsqd
_refine_ls_weighting_details 'calc w=1/[\s^2^(Fo^2^)+(0.0927P)^2^+0.2354P] where P=(Fo^2^+2Fc^2^)/3'
_refine_ls_weighting_scheme calc
_refine_ls_wR_factor_gt 0.1529
_refine_ls_wR_factor_ref 0.1675
_reflns_number_gt 1438
_reflns_number_total 2050
_reflns_threshold_expression >2sigma(I)
_cod_data_source_file ja211927b_si_009.cif
_cod_data_source_block fb6033a
_cod_depositor_comments
;
The following automatic conversions were performed:

'_exptl_absorpt_correction_type' value 'Psi-Scan' changed to
'psi-scan' according to the built-in table from CIF Core dictionary
named 'cif_core.dic' version 2.4.1 from 2010-06-29.

Automatic conversion script
Id: cif_fix_values 1715 2011-07-08 13:25:40Z adriana 
;
_cod_original_cell_volume 547.4(4)
_cod_database_code 4117754

loop_
_symmetry_equiv_pos_as_xyz
'x, y, z'
'-x, -y, -z'

loop_
_atom_site_label
_atom_site_type_symbol
_atom_site_fract_x
_atom_site_fract_y
_atom_site_fract_z
_atom_site_U_iso_or_equiv
_atom_site_adp_type
_atom_site_occupancy
_atom_site_symmetry_multiplicity
_atom_site_calc_flag
_atom_site_refinement_flags
C1 C 0.2659(4) 0.6296(3) 0.3431(3) 0.0302(7) Uani 1 1 d .
H1A H 0.1618 0.5912 0.4263 0.036 Uiso 1 1 calc R
H1B H 0.3983 0.6136 0.3676 0.036 Uiso 1 1 calc R
C2 C 0.3214(5) 0.5352(3) 0.2013(3) 0.0327(7) Uani 1 1 d .
H2A H 0.3748 0.5936 0.113 0.039 Uiso 1 1 calc R
H2B H 0.4397 0.4452 0.1975 0.039 Uiso 1 1 calc R
C3 C 0.1349(5) 0.4855(3) 0.1894(4) 0.0366(7) Uani 1 1 d .
H3A H 0.1913 0.4122 0.1028 0.044 Uiso 1 1 calc R
H3B H 0.0764 0.4327 0.281 0.044 Uiso 1 1 calc R
C4 C -0.0487(5) 0.6084(3) 0.1706(3) 0.0330(7) Uani 1 1 d .
H4A H -0.1682 0.5654 0.1767 0.04 Uiso 1 1 calc R
H4B H 0.0007 0.6486 0.0697 0.04 Uiso 1 1 calc R
C5 C -0.1314(4) 0.7363(3) 0.2894(3) 0.0245(6) Uani 1 1 d .
H5 H -0.1559 0.6915 0.3899 0.029 Uiso 1 1 calc R
C6 C -0.3376(4) 0.8486(3) 0.2950(3) 0.0279(6) Uani 1 1 d .
H6 H -0.4519 0.8254 0.2748 0.033 Uiso 1 1 calc R
C7 C -0.3373(4) 0.9837(3) 0.3318(3) 0.0255(6) Uani 1 1 d .
C8 C -0.4680(5) 1.1362(3) 0.3316(3) 0.0305(7) Uani 1 1 d .
C9 C -0.1167(5) 1.1419(3) 0.2895(4) 0.0326(7) Uani 1 1 d .
H9A H -0.0463 1.1896 0.3416 0.039 Uiso 1 1 calc R
H9B H -0.0335 1.133 0.1803 0.039 Uiso 1 1 calc R
C11 C -0.1334(4) 0.9895(3) 0.3501(3) 0.0250(6) Uani 1 1 d .
H11 H -0.1527 0.9905 0.4593 0.03 Uiso 1 1 calc R
C12 C 0.0212(4) 0.8382(3) 0.2721(3) 0.0224(6) Uani 1 1 d .
C13 C 0.2961(5) 0.9161(4) 0.0724(3) 0.0367(7) Uani 1 1 d .
H13A H 0.3522 0.9205 -0.0372 0.055 Uiso 1 1 calc R
H13B H 0.4095 0.8543 0.1063 0.055 Uiso 1 1 calc R
H13C H 0.2488 1.0176 0.1186 0.055 Uiso 1 1 calc R
O1 O 0.1778(3) 0.7875(2) 0.3401(2) 0.0249(5) Uani 1 1 d .
O2 O 0.1180(3) 0.8519(2) 0.11556(19) 0.0276(5) Uani 1 1 d .
O3 O -0.6530(3) 1.1832(2) 0.3384(2) 0.0373(6) Uani 1 1 d .
O4 O -0.3416(3) 1.2292(2) 0.3202(2) 0.0364(5) Uani 1 1 d .

loop_
_atom_site_aniso_label
_atom_site_aniso_U_11
_atom_site_aniso_U_22
_atom_site_aniso_U_33
_atom_site_aniso_U_23
_atom_site_aniso_U_13
_atom_site_aniso_U_12
C1 0.0280(15) 0.0335(15) 0.0345(15) 0.0058(12) -0.0174(12) -0.0090(13)
C2 0.0289(15) 0.0303(15) 0.0356(16) -0.0024(12) -0.0119(12) -0.0009(12)
C3 0.0403(18) 0.0270(15) 0.0443(18) -0.0078(13) -0.0174(14) -0.0067(13)
C4 0.0334(16) 0.0337(16) 0.0400(16) -0.0048(13) -0.0187(13) -0.0131(13)
C5 0.0234(14) 0.0277(14) 0.0270(14) 0.0006(11) -0.0123(11) -0.0094(12)
C6 0.0234(14) 0.0354(16) 0.0315(15) 0.0034(12) -0.0144(12) -0.0125(12)
C7 0.0224(14) 0.0341(15) 0.0217(13) 0.0035(11) -0.0090(11) -0.0090(12)
C8 0.0301(16) 0.0348(16) 0.0280(15) 0.0022(12) -0.0121(12) -0.0086(13)
C9 0.0274(15) 0.0276(15) 0.0464(17) 0.0016(13) -0.0171(13) -0.0075(12)
C11 0.0221(13) 0.0303(15) 0.0263(14) -0.0027(11) -0.0113(11) -0.0084(11)
C12 0.0210(13) 0.0285(14) 0.0211(12) 0.0011(10) -0.0109(10) -0.0077(11)
C13 0.0296(16) 0.0489(19) 0.0335(16) 0.0074(14) -0.0082(13) -0.0185(14)
O1 0.0230(10) 0.0292(10) 0.0290(10) 0.0006(8) -0.0161(8) -0.0080(8)
O2 0.0270(10) 0.0393(11) 0.0198(9) 0.0004(8) -0.0083(8) -0.0141(9)
O3 0.0272(11) 0.0398(12) 0.0431(12) 0.0067(10) -0.0159(9) -0.0019(9)
O4 0.0338(12) 0.0266(10) 0.0521(13) 0.0015(9) -0.0207(10) -0.0058(9)

loop_
_atom_type_symbol
_atom_type_description
_atom_type_scat_dispersion_real
_atom_type_scat_dispersion_imag
_atom_type_scat_source
C C 0.0033 0.0016 'International Tables Vol C Tables 4.2.6.8 and 6.1.1.4'
H H 0 0 'International Tables Vol C Tables 4.2.6.8 and 6.1.1.4'
O O 0.0106 0.006 'International Tables Vol C Tables 4.2.6.8 and 6.1.1.4'

loop_
_geom_angle_atom_site_label_1
_geom_angle_atom_site_label_2
_geom_angle_atom_site_label_3
_geom_angle
O1 C1 C2 117.3(2)
O1 C1 H1A 108
C2 C1 H1A 108
O1 C1 H1B 108
C2 C1 H1B 108
H1A C1 H1B 107.2
C3 C2 C1 114.2(2)
C3 C2 H2A 108.7
C1 C2 H2A 108.7
C3 C2 H2B 108.7
C1 C2 H2B 108.7
H2A C2 H2B 107.6
C4 C3 C2 116.1(2)
C4 C3 H3A 108.3
C2 C3 H3A 108.3
C4 C3 H3B 108.3
C2 C3 H3B 108.3
H3A C3 H3B 107.4
C3 C4 C5 112.5(2)
C3 C4 H4A 109.1
C5 C4 H4A 109.1
C3 C4 H4B 109.1
C5 C4 H4B 109.1
H4A C4 H4B 107.8
C6 C5 C4 115.4(2)
C6 C5 C12 102.0(2)
C4 C5 C12 115.4(2)
C6 C5 H5 107.9
C4 C5 H5 107.9
C12 C5 H5 107.9
C7 C6 C5 110.4(2)
C7 C6 H6 124.8
C5 C6 H6 124.8
C6 C7 C8 135.9(3)
C6 C7 C11 113.6(2)
C8 C7 C11 109.2(2)
O3 C8 O4 121.7(3)
O3 C8 C7 131.1(3)
O4 C8 C7 107.2(2)
O4 C9 C11 104.4(2)
O4 C9 H9A 110.9
C11 C9 H9A 110.9
O4 C9 H9B 110.9
C11 C9 H9B 110.9
H9A C9 H9B 108.9
C7 C11 C9 100.3(2)
C7 C11 C12 101.6(2)
C9 C11 C12 124.4(2)
C7 C11 H11 109.7
C9 C11 H11 109.7
C12 C11 H11 109.7
O1 C12 O2 111.2(2)
O1 C12 C11 109.3(2)
O2 C12 C11 111.1(2)
O1 C12 C5 115.1(2)
O2 C12 C5 106.2(2)
C11 C12 C5 103.6(2)
O2 C13 H13A 109.5
O2 C13 H13B 109.5
H13A C13 H13B 109.5
O2 C13 H13C 109.5
H13A C13 H13C 109.5
H13B C13 H13C 109.5
C12 O1 C1 118.5(2)
C12 O2 C13 115.5(2)
C8 O4 C9 110.3(2)

loop_
_geom_bond_atom_site_label_1
_geom_bond_atom_site_label_2
_geom_bond_distance
C1 O1 1.430(3)
C1 C2 1.518(4)
C1 H1A 0.99
C1 H1B 0.99
C2 C3 1.516(4)
C2 H2A 0.99
C2 H2B 0.99
C3 C4 1.515(4)
C3 H3A 0.99
C3 H3B 0.99
C4 C5 1.525(4)
C4 H4A 0.99
C4 H4B 0.99
C5 C6 1.505(4)
C5 C12 1.556(4)
C5 H5 1
C6 C7 1.318(4)
C6 H6 0.95
C7 C8 1.460(4)
C7 C11 1.488(4)
C8 O3 1.210(3)
C8 O4 1.356(4)
C9 O4 1.475(4)
C9 C11 1.519(4)
C9 H9A 0.99
C9 H9B 0.99
C11 C12 1.549(4)
C11 H11 1
C12 O1 1.410(3)
C12 O2 1.417(3)
C13 O2 1.429(3)
C13 H13A 0.98
C13 H13B 0.98
C13 H13C 0.98

loop_
_geom_torsion_atom_site_label_1
_geom_torsion_atom_site_label_2
_geom_torsion_atom_site_label_3
_geom_torsion_atom_site_label_4
_geom_torsion
O1 C1 C2 C3 -86.2(3)
C1 C2 C3 C4 67.0(3)
C2 C3 C4 C5 -51.8(4)
C3 C4 C5 C6 -169.6(2)
C3 C4 C5 C12 71.8(3)
C4 C5 C6 C7 -145.9(3)
C12 C5 C6 C7 -20.1(3)
C5 C6 C7 C8 167.9(3)
C5 C6 C7 C11 2.7(3)
C6 C7 C8 O3 24.8(6)
C11 C7 C8 O3 -169.5(3)
C6 C7 C8 O4 -154.5(3)
C11 C7 C8 O4 11.1(3)
C6 C7 C11 C9 144.5(2)
C8 C7 C11 C9 -24.7(3)
C6 C7 C11 C12 15.9(3)
C8 C7 C11 C12 -153.3(2)
O4 C9 C11 C7 28.4(3)
O4 C9 C11 C12 140.3(2)
C7 C11 C12 O1 -150.0(2)
C9 C11 C12 O1 98.7(3)
C7 C11 C12 O2 86.9(2)
C9 C11 C12 O2 -24.4(3)
C7 C11 C12 C5 -26.8(2)
C9 C11 C12 C5 -138.0(2)
C6 C5 C12 O1 147.8(2)
C4 C5 C12 O1 -86.4(3)
C6 C5 C12 O2 -88.7(2)
C4 C5 C12 O2 37.1(3)
C6 C5 C12 C11 28.4(2)
C4 C5 C12 C11 154.3(2)
O2 C12 O1 C1 -87.2(3)
C11 C12 O1 C1 149.8(2)
C5 C12 O1 C1 33.7(3)
C2 C1 O1 C12 42.3(3)
O1 C12 O2 C13 -42.1(3)
C11 C12 O2 C13 80.0(3)
C5 C12 O2 C13 -168.0(2)
O3 C8 O4 C9 -170.9(3)
C7 C8 O4 C9 8.5(3)
C11 C9 O4 C8 -24.3(3)
